data_2240670
loop_
_publ_author_name
'Wang, Weilun'
'Ran, Jingwen'

_publ_section_title
;
 Crystal structure of
 tetrakis(\m~3~-2-{[1,1-bis(hydroxymethyl)-2-oxidoethyl]iminomethyl}phenolato)tetracopper(II)
 ethanol monosolvate 2.5-hydrate
;
_journal_issue 5
_journal_name_full 'Acta Crystallographica Section E'
_journal_page_first m116
_journal_page_last m117
_journal_paper_doi 10.1107/S2056989015007513
_journal_volume 71
_journal_year 2015
_chemical_formula_iupac '[Cu4 (C11 H13 N1 O4)4], C2 H6 O, 2.5H2 O'
_chemical_formula_moiety 'C44 H52 Cu4 N4 O16, C2 H6 O, 2.5(H2 O)'
_chemical_formula_sum 'C46 H63 Cu4 N4 O19.5'
_chemical_formula_weight 1238.16
_chemical_name_systematic
'Tetrakis(\m~3~-2-{[1,1-bis(hydroxymethyl)-2-oxoethyl]iminomethyl}phenolato)tetracopper(II) ethanol monosolvate 2.5-hydrate'
_space_group_IT_number 15
_symmetry_cell_setting monoclinic
_symmetry_space_group_name_Hall '-C 2yc'
_symmetry_space_group_name_H-M 'C 1 2/c 1'
_atom_sites_solution_hydrogens mixed
_audit_creation_method SHELXL-97
_cell_angle_alpha 90.00
_cell_angle_beta 129.584(3)
_cell_angle_gamma 90.00
_cell_formula_units_Z 4
_cell_length_a 24.651(8)
_cell_length_b 16.395(5)
_cell_length_c 18.423(6)
_cell_measurement_reflns_used 4536
_cell_measurement_temperature 293(2)
_cell_measurement_theta_max 26.54
_cell_measurement_theta_min 2.234
_cell_volume 5738(3)
_computing_cell_refinement
;
SMART (Siemens, 1994)
;
_computing_data_collection
;
SMART (Siemens, 1994)
;
_computing_data_reduction
;
SAINT (Siemens, 1994)
;
_computing_molecular_graphics
;
SHELXTL (Siemens, 1994)
;
_computing_publication_material
;
SHELXTL (Siemens, 1994)
;
_computing_structure_refinement
;
SHELXL2013 (Sheldrick, 2015)
;
_computing_structure_solution
;
SHELXS97 (Sheldrick 2008)
;
_diffrn_ambient_temperature 293(2)
_diffrn_measured_fraction_theta_full 0.999
_diffrn_measured_fraction_theta_max 0.998
_diffrn_measurement_device_type 'Siemens SMART CCD area-detector'
_diffrn_measurement_method 'phi and omega scans'
_diffrn_radiation_monochromator graphite
_diffrn_radiation_source 'fine-focus sealed tube'
_diffrn_radiation_type MoK\a
_diffrn_radiation_wavelength 0.71073
_diffrn_reflns_av_R_equivalents 0.0707
_diffrn_reflns_limit_h_max 30
_diffrn_reflns_limit_h_min -30
_diffrn_reflns_limit_k_max 20
_diffrn_reflns_limit_k_min -20
_diffrn_reflns_limit_l_max 23
_diffrn_reflns_limit_l_min -18
_diffrn_reflns_number 16163
_diffrn_reflns_theta_full 25.242
_diffrn_reflns_theta_max 26.372
_diffrn_reflns_theta_min 1.641
_exptl_absorpt_coefficient_mu 1.534
_exptl_absorpt_correction_T_max 0.8141
_exptl_absorpt_correction_T_min 0.5936
_exptl_absorpt_correction_type multi-scan
_exptl_absorpt_process_details
;
(SADABS; Siemens, 1994)
;
_exptl_crystal_colour blue
_exptl_crystal_density_diffrn 1.433
_exptl_crystal_description block
_exptl_crystal_F_000 2552
_exptl_crystal_size_max 0.38
_exptl_crystal_size_mid 0.15
_exptl_crystal_size_min 0.14
_refine_diff_density_max 1.394
_refine_diff_density_min -0.516
_refine_ls_extinction_method none
_refine_ls_goodness_of_fit_ref 1.255
_refine_ls_hydrogen_treatment constr
_refine_ls_matrix_type full
_refine_ls_number_parameters 366
_refine_ls_number_reflns 5872
_refine_ls_number_restraints 96
_refine_ls_restrained_S_all 1.247
_refine_ls_R_factor_all 0.1035
_refine_ls_R_factor_gt 0.0578
_refine_ls_shift/su_max 0.000
_refine_ls_shift/su_mean 0.000
_refine_ls_structure_factor_coef Fsqd
_refine_ls_weighting_details 'w=1/[\s^2^(Fo^2^)+(0.0727P)^2^+11.6375P] where P=(Fo^2^+2Fc^2^)/3'
_refine_ls_weighting_scheme calc
_refine_ls_wR_factor_gt 0.1590
_refine_ls_wR_factor_ref 0.1878
_reflns_number_gt 3880
_reflns_number_total 5872
_reflns_threshold_expression I>2\s(I)
_cod_data_source_file bg2551sup1.cf
_cod_data_source_block I
_cod_original_sg_symbol_H-M 'C 2/c'
_cod_database_code 2240670
_cod_database_fobs_code 2240670
_shelxl_version_number 2014/6

loop_
_symmetry_equiv_pos_as_xyz
'x, y, z'
'-x, y, -z+1/2'
'x+1/2, y+1/2, z'
'-x+1/2, y+1/2, -z+1/2'
'-x, -y, -z'
'x, -y, z-1/2'
'-x+1/2, -y+1/2, -z'
'x+1/2, -y+1/2, z-1/2'

loop_
_atom_site_type_symbol
_atom_site_label
_atom_site_fract_x
_atom_site_fract_y
_atom_site_fract_z
_atom_site_U_iso_or_equiv
_atom_site_adp_type
_atom_site_calc_flag
_atom_site_occupancy
_atom_site_disorder_assembly
_atom_site_disorder_group
Cu Cu1 0.08791(3) 0.48191(4) 0.34803(5) 0.0293(2) Uani d 1 . .
Cu Cu2 -0.01820(3) 0.35451(4) 0.32582(4) 0.0285(2) Uani d 1 . .
N N1 0.0942(2) 0.5886(3) 0.3980(3) 0.0283(10) Uani d 1 . .
N N2 -0.0725(2) 0.2569(3) 0.2943(3) 0.0311(10) Uani d 1 . .
O O1 0.1630(2) 0.4990(2) 0.3454(3) 0.0421(10) Uani d 1 . .
O O2 0.00633(18) 0.4701(2) 0.3401(2) 0.0274(8) Uani d 1 . .
O O3 0.1445(2) 0.5896(3) 0.5842(3) 0.0431(10) Uani d 1 . .
H H3 0.1475 0.5826 0.6307 0.065 Uiso d 1 . .
O O4 0.0068(3) 0.7335(3) 0.3315(4) 0.0668(14) Uani d 1 . .
H H4 0.0380 0.7263 0.3279 0.100 Uiso d 1 . .
O O5 0.05125(19) 0.3281(2) 0.4566(3) 0.0352(9) Uani d 1 . .
O O6 0.07677(18) 0.3689(2) 0.3098(2) 0.0288(8) Uani d 1 . .
O O7 -0.2014(2) 0.1378(3) 0.1896(3) 0.0559(13) Uani d 1 . .
H H7 -0.2343 0.1085 0.1490 0.084 Uiso d 1 . .
O O8 -0.1622(2) 0.3852(3) 0.2567(3) 0.0437(10) Uani d 1 . .
H H8 -0.1685 0.4202 0.2203 0.066 Uiso d 1 . .
O O9 0.1703(2) 0.4295(3) 0.5413(3) 0.0517(12) Uani d 1 . .
H H25 0.1637 0.4672 0.5641 0.077 Uiso d 1 . .
H H26 0.1480 0.3891 0.5354 0.077 Uiso d 1 . .
C C1 0.1359(3) 0.6463(3) 0.4117(4) 0.0338(13) Uani d 1 . .
H H1 0.1373 0.6938 0.4404 0.041 Uiso calc 1 . .
C C2 0.1799(3) 0.6426(4) 0.3860(4) 0.0351(13) Uani d 1 . .
C C3 0.1902(3) 0.5706(4) 0.3526(4) 0.0374(14) Uani d 1 . .
C C4 0.2337(4) 0.5775(4) 0.3272(5) 0.0548(18) Uani d 1 . .
H H4A 0.2417 0.5317 0.3054 0.066 Uiso calc 1 . .
C C5 0.2641(4) 0.6503(5) 0.3342(5) 0.063(2) Uani d 1 . .
H H5 0.2927 0.6527 0.3176 0.076 Uiso calc 1 . .
C C6 0.2532(4) 0.7202(5) 0.3653(5) 0.0540(18) Uani d 1 . .
H H6 0.2735 0.7694 0.3687 0.065 Uiso calc 1 . .
C C7 0.2118(3) 0.7157(4) 0.3912(4) 0.0434(15) Uani d 1 . .
H H7A 0.2047 0.7625 0.4127 0.052 Uiso calc 1 . .
C C8 0.0459(3) 0.6023(3) 0.4181(4) 0.0295(12) Uani d 1 . .
C C9 0.0123(3) 0.5188(3) 0.4082(4) 0.0302(12) Uani d 1 . .
H H9A 0.0412 0.4909 0.4684 0.036 Uiso calc 1 . .
H H9B -0.0339 0.5273 0.3897 0.036 Uiso calc 1 . .
C C10 0.0834(3) 0.6367(3) 0.5163(4) 0.0345(13) Uani d 1 . .
H H10A 0.0967 0.6929 0.5187 0.041 Uiso calc 1 . .
H H10B 0.0518 0.6358 0.5309 0.041 Uiso calc 1 . .
C C11 -0.0139(3) 0.6587(4) 0.3433(4) 0.0394(14) Uani d 1 . .
H H11A -0.0422 0.6301 0.2835 0.047 Uiso calc 1 . .
H H11B -0.0438 0.6693 0.3595 0.047 Uiso calc 1 . .
C C12 -0.0555(3) 0.1969(4) 0.3501(4) 0.0424(15) Uani d 1 . .
H H12 -0.0872 0.1538 0.3270 0.051 Uiso calc 1 . .
C C13 0.0094(3) 0.1915(4) 0.4464(4) 0.0431(15) Uani d 1 . .
C C14 0.0587(3) 0.2560(3) 0.4948(4) 0.0321(12) Uani d 1 . .
C C15 0.1180(3) 0.2426(4) 0.5885(4) 0.0451(15) Uani d 1 . .
H H15 0.1515 0.2836 0.6217 0.054 Uiso calc 1 . .
C C16 0.1276(4) 0.1699(5) 0.6327(5) 0.061(2) Uani d 1 . .
H H16 0.1673 0.1629 0.6954 0.073 Uiso calc 1 . .
C C17 0.0800(5) 0.1079(5) 0.5863(6) 0.086(3) Uani d 1 . .
H H17 0.0874 0.0588 0.6166 0.103 Uiso calc 1 . .
C C18 0.0216(5) 0.1191(5) 0.4954(5) 0.075(3) Uani d 1 . .
H H18 -0.0114 0.0773 0.4644 0.090 Uiso calc 1 . .
C C19 -0.1419(3) 0.2622(3) 0.1992(4) 0.0309(12) Uani d 1 . .
C C20 0.1297(3) 0.3087(4) 0.3618(4) 0.0345(13) Uani d 1 . .
H H20A 0.1161 0.2703 0.3878 0.041 Uiso calc 1 . .
H H20B 0.1733 0.3344 0.4140 0.041 Uiso calc 1 . .
C C21 -0.1754(3) 0.1801(4) 0.1510(4) 0.0435(15) Uani d 1 . .
H H21A -0.2136 0.1894 0.0845 0.052 Uiso calc 1 . .
H H21B -0.1405 0.1465 0.1565 0.052 Uiso calc 1 . .
C C22 -0.1909(3) 0.3110(4) 0.2085(4) 0.0407(14) Uani d 1 . .
H H22A -0.2348 0.3220 0.1460 0.049 Uiso calc 1 . .
H H22B -0.2018 0.2777 0.2413 0.049 Uiso calc 1 . .
O O11 0.0841(13) 0.8666(13) 0.4287(16) 0.092(4) Uani d 0.25 A 1
H H11 0.0491 0.8580 0.3740 0.137 Uiso d 0.25 A 1
C C23 0.1211(18) 0.938(2) 0.4354(19) 0.092(4) Uani d 0.25 A 1
H H23A 0.1688 0.9237 0.4627 0.110 Uiso calc 0.25 A 1
H H23B 0.1236 0.9779 0.4767 0.110 Uiso calc 0.25 A 1
C C24 0.0846(18) 0.977(2) 0.340(2) 0.091(4) Uani d 0.25 A 1
H H24A 0.1103 1.0241 0.3464 0.136 Uiso calc 0.25 A 1
H H24B 0.0828 0.9380 0.2991 0.136 Uiso calc 0.25 A 1
H H24C 0.0377 0.9921 0.3130 0.136 Uiso calc 0.25 A 1
O O11' 0.1340(13) 1.0138(14) 0.4583(16) 0.091(4) Uani d 0.25 B 2
H H11' 0.1744 1.0316 0.4929 0.137 Uiso d 0.25 B 2
C C23' 0.1296(19) 0.9486(19) 0.403(3) 0.092(4) Uani d 0.25 B 2
H H23C 0.1450 0.8989 0.4396 0.110 Uiso calc 0.25 B 2
H H23D 0.0804 0.9413 0.3481 0.110 Uiso calc 0.25 B 2
C C24' 0.1686(18) 0.957(2) 0.370(2) 0.091(4) Uani d 0.25 B 2
H H24D 0.1612 0.9095 0.3337 0.137 Uiso calc 0.25 B 2
H H24E 0.1530 1.0045 0.3308 0.137 Uiso calc 0.25 B 2
H H24F 0.2179 0.9619 0.4226 0.137 Uiso calc 0.25 B 2
O O1W 0.0000 1.0641(15) 0.2500 0.139(8) Uiso d 0.5 C 3

loop_
_atom_site_aniso_label
_atom_site_aniso_U_11
_atom_site_aniso_U_22
_atom_site_aniso_U_33
_atom_site_aniso_U_12
_atom_site_aniso_U_13
_atom_site_aniso_U_23
Cu1 0.0273(4) 0.0300(4) 0.0381(4) -0.0048(3) 0.0244(3) -0.0062(3)
Cu2 0.0228(3) 0.0298(4) 0.0287(4) -0.0038(3) 0.0144(3) 0.0006(3)
N1 0.028(2) 0.030(2) 0.031(2) -0.004(2) 0.021(2) -0.0026(19)
N2 0.027(2) 0.030(2) 0.032(3) -0.002(2) 0.017(2) 0.000(2)
O1 0.041(2) 0.044(2) 0.061(3) -0.0134(19) 0.042(2) -0.017(2)
O2 0.0236(18) 0.0312(19) 0.029(2) -0.0046(16) 0.0173(16) -0.0057(15)
O3 0.039(2) 0.056(3) 0.029(2) 0.008(2) 0.0191(19) 0.0007(19)
O4 0.075(4) 0.046(3) 0.095(4) 0.013(3) 0.062(3) 0.020(3)
O5 0.026(2) 0.037(2) 0.031(2) -0.0034(17) 0.0135(17) 0.0042(17)
O6 0.0212(18) 0.0306(19) 0.030(2) 0.0035(15) 0.0143(16) -0.0021(16)
O7 0.052(3) 0.063(3) 0.048(3) -0.033(2) 0.030(2) -0.011(2)
O8 0.057(3) 0.041(2) 0.045(3) 0.002(2) 0.038(2) 0.002(2)
O9 0.037(2) 0.047(3) 0.065(3) 0.005(2) 0.029(2) -0.001(2)
C1 0.033(3) 0.033(3) 0.030(3) -0.007(2) 0.018(3) -0.007(2)
C2 0.029(3) 0.043(3) 0.031(3) -0.011(3) 0.018(3) -0.005(3)
C3 0.029(3) 0.049(4) 0.039(3) -0.010(3) 0.024(3) -0.005(3)
C4 0.057(4) 0.062(4) 0.073(5) -0.022(4) 0.054(4) -0.021(4)
C5 0.066(5) 0.083(6) 0.069(5) -0.026(4) 0.056(5) -0.013(4)
C6 0.045(4) 0.066(5) 0.048(4) -0.026(4) 0.028(3) -0.003(4)
C7 0.047(4) 0.043(3) 0.042(4) -0.018(3) 0.029(3) -0.008(3)
C8 0.031(3) 0.033(3) 0.029(3) 0.002(2) 0.022(3) -0.001(2)
C9 0.027(3) 0.033(3) 0.035(3) 0.000(2) 0.022(3) -0.003(2)
C10 0.035(3) 0.038(3) 0.035(3) 0.000(3) 0.024(3) -0.005(3)
C11 0.038(3) 0.046(3) 0.040(3) 0.007(3) 0.027(3) -0.001(3)
C12 0.038(3) 0.039(3) 0.041(3) -0.014(3) 0.021(3) 0.000(3)
C13 0.038(3) 0.041(3) 0.036(3) -0.003(3) 0.017(3) 0.005(3)
C14 0.026(3) 0.040(3) 0.030(3) 0.004(2) 0.017(3) 0.002(2)
C15 0.036(3) 0.050(4) 0.037(3) 0.000(3) 0.018(3) 0.007(3)
C16 0.051(4) 0.066(5) 0.039(4) 0.006(4) 0.016(3) 0.018(4)
C17 0.084(6) 0.056(5) 0.056(5) -0.015(5) 0.016(5) 0.023(4)
C18 0.076(6) 0.048(4) 0.056(5) -0.020(4) 0.020(4) 0.013(4)
C19 0.024(3) 0.037(3) 0.030(3) -0.006(2) 0.016(2) -0.002(2)
C20 0.030(3) 0.039(3) 0.035(3) 0.007(3) 0.021(3) 0.003(3)
C21 0.039(3) 0.045(3) 0.041(4) -0.020(3) 0.023(3) -0.010(3)
C22 0.032(3) 0.051(4) 0.042(3) -0.002(3) 0.025(3) 0.002(3)
O11 0.072(6) 0.080(6) 0.075(6) 0.012(5) 0.025(5) 0.021(5)
C23 0.072(6) 0.080(6) 0.075(6) 0.012(5) 0.025(5) 0.021(5)
C24 0.072(6) 0.080(6) 0.075(6) 0.012(5) 0.026(5) 0.021(5)
O11' 0.073(6) 0.080(6) 0.075(6) 0.012(5) 0.026(5) 0.021(5)
C23' 0.072(6) 0.080(6) 0.075(6) 0.012(5) 0.025(5) 0.021(5)
C24' 0.072(6) 0.080(6) 0.075(6) 0.012(5) 0.026(5) 0.021(5)

loop_
_atom_type_symbol
_atom_type_description
_atom_type_scat_dispersion_real
_atom_type_scat_dispersion_imag
_atom_type_scat_source
C C 0.0033 0.0016 'International Tables Vol C Tables 4.2.6.8 and 6.1.1.4'
H H 0.0000 0.0000 'International Tables Vol C Tables 4.2.6.8 and 6.1.1.4'
N N 0.0061 0.0033 'International Tables Vol C Tables 4.2.6.8 and 6.1.1.4'
O O 0.0106 0.0060 'International Tables Vol C Tables 4.2.6.8 and 6.1.1.4'
Cu Cu 0.3201 1.2651 'International Tables Vol C Tables 4.2.6.8 and 6.1.1.4'

loop_
_geom_angle_atom_site_label_1
_geom_angle_atom_site_label_2
_geom_angle_atom_site_label_3
_geom_angle_site_symmetry_1
_geom_angle_site_symmetry_3
_geom_angle
O1 Cu1 O2 . . 174.79(17)
O1 Cu1 N1 . . 95.44(17)
O2 Cu1 N1 . . 83.71(16)
O1 Cu1 O6 . . 92.64(16)
O2 Cu1 O6 . . 88.70(14)
N1 Cu1 O6 . . 170.43(17)
O5 Cu2 N2 . . 94.79(17)
O5 Cu2 O6 . 2 168.55(16)
N2 Cu2 O6 . 2 84.78(16)
O5 Cu2 O2 . . 95.65(15)
N2 Cu2 O2 . . 160.56(17)
O6 Cu2 O2 2 . 88.17(14)
C1 N1 C8 . . 120.5(5)
C1 N1 Cu1 . . 124.4(4)
C8 N1 Cu1 . . 115.2(3)
C12 N2 C19 . . 122.3(5)
C12 N2 Cu2 . . 125.9(4)
C19 N2 Cu2 . . 111.5(3)
C3 O1 Cu1 . . 124.8(4)
C9 O2 Cu1 . . 111.2(3)
C9 O2 Cu2 . . 121.0(3)
Cu1 O2 Cu2 . . 108.99(17)
C10 O3 H3 . . 109.5
C11 O4 H4 . . 109.9
C14 O5 Cu2 . . 125.4(3)
C20 O6 Cu1 . . 124.4(3)
C20 O6 Cu2 . 2 113.3(3)
Cu1 O6 Cu2 . 2 113.58(17)
C21 O7 H7 . . 109.3
C22 O8 H8 . . 109.5
H25 O9 H26 . . 110.0
N1 C1 C2 . . 125.2(5)
N1 C1 H1 . . 117.4
C2 C1 H1 . . 117.4
C7 C2 C3 . . 119.4(5)
C7 C2 C1 . . 116.8(5)
C3 C2 C1 . . 123.8(5)
O1 C3 C4 . . 118.8(5)
O1 C3 C2 . . 124.1(5)
C4 C3 C2 . . 117.1(5)
C5 C4 C3 . . 121.3(6)
C5 C4 H4A . . 119.4
C3 C4 H4A . . 119.4
C4 C5 C6 . . 121.4(6)
C4 C5 H5 . . 119.3
C6 C5 H5 . . 119.3
C7 C6 C5 . . 118.9(6)
C7 C6 H6 . . 120.6
C5 C6 H6 . . 120.6
C6 C7 C2 . . 122.0(6)
C6 C7 H7A . . 119.0
C2 C7 H7A . . 119.0
N1 C8 C10 . . 112.3(4)
N1 C8 C11 . . 109.6(4)
C10 C8 C11 . . 110.8(4)
N1 C8 C9 . . 107.0(4)
C10 C8 C9 . . 110.0(4)
C11 C8 C9 . . 107.0(4)
O2 C9 C8 . . 110.5(4)
O2 C9 H9A . . 109.6
C8 C9 H9A . . 109.6
O2 C9 H9B . . 109.6
C8 C9 H9B . . 109.6
H9A C9 H9B . . 108.1
O3 C10 C8 . . 110.1(4)
O3 C10 H10A . . 109.6
C8 C10 H10A . . 109.6
O3 C10 H10B . . 109.6
C8 C10 H10B . . 109.6
H10A C10 H10B . . 108.2
O4 C11 C8 . . 115.6(5)
O4 C11 H11A . . 108.4
C8 C11 H11A . . 108.4
O4 C11 H11B . . 108.4
C8 C11 H11B . . 108.4
H11A C11 H11B . . 107.4
N2 C12 C13 . . 124.7(5)
N2 C12 H12 . . 117.7
C13 C12 H12 . . 117.7
C18 C13 C14 . . 118.7(6)
C18 C13 C12 . . 117.1(6)
C14 C13 C12 . . 124.1(5)
O5 C14 C15 . . 118.5(5)
O5 C14 C13 . . 123.9(5)
C15 C14 C13 . . 117.6(5)
C16 C15 C14 . . 121.2(6)
C16 C15 H15 . . 119.4
C14 C15 H15 . . 119.4
C17 C16 C15 . . 121.3(7)
C17 C16 H16 . . 119.3
C15 C16 H16 . . 119.3
C18 C17 C16 . . 119.0(7)
C18 C17 H17 . . 120.5
C16 C17 H17 . . 120.5
C17 C18 C13 . . 122.2(7)
C17 C18 H18 . . 118.9
C13 C18 H18 . . 118.9
N2 C19 C21 . . 115.1(5)
N2 C19 C20 . 2 106.1(4)
C21 C19 C20 . 2 107.1(4)
N2 C19 C22 . . 107.2(4)
C21 C19 C22 . . 110.5(5)
C20 C19 C22 2 . 110.8(5)
O6 C20 C19 . 2 112.0(4)
O6 C20 H20A . . 109.2
C19 C20 H20A 2 . 109.2
O6 C20 H20B . . 109.2
C19 C20 H20B 2 . 109.2
H20A C20 H20B . . 107.9
O7 C21 C19 . . 113.0(5)
O7 C21 H21A . . 109.0
C19 C21 H21A . . 109.0
O7 C21 H21B . . 109.0
C19 C21 H21B . . 109.0
H21A C21 H21B . . 107.8
O8 C22 C19 . . 113.8(4)
O8 C22 H22A . . 108.8
C19 C22 H22A . . 108.8
O8 C22 H22B . . 108.8
C19 C22 H22B . . 108.8
H22A C22 H22B . . 107.7
C23 O11 H11 . . 110.8
O11 C23 C24 . . 111.4(18)
O11 C23 H23A . . 109.4
C24 C23 H23A . . 109.4
O11 C23 H23B . . 109.4
C24 C23 H23B . . 109.4
H23A C23 H23B . . 108.0
C23 C24 H24A . . 109.5
C23 C24 H24B . . 109.5
H24A C24 H24B . . 109.5
C23 C24 H24C . . 109.5
H24A C24 H24C . . 109.5
H24B C24 H24C . . 109.5
C23' O11' H11' . . 108.8
C24' C23' O11' . . 118(2)
C24' C23' H23C . . 107.9
O11' C23' H23C . . 107.9
C24' C23' H23D . . 107.9
O11' C23' H23D . . 107.9
H23C C23' H23D . . 107.2
C23' C24' H24D . . 109.5
C23' C24' H24E . . 109.5
H24D C24' H24E . . 109.5
C23' C24' H24F . . 109.5
H24D C24' H24F . . 109.5
H24E C24' H24F . . 109.5

loop_
_geom_bond_atom_site_label_1
_geom_bond_atom_site_label_2
_geom_bond_site_symmetry_2
_geom_bond_distance
Cu1 O1 . 1.902(4)
Cu1 O2 . 1.931(4)
Cu1 N1 . 1.936(4)
Cu1 O6 . 1.939(3)
Cu2 O5 . 1.915(4)
Cu2 N2 . 1.924(4)
Cu2 O6 2 1.945(4)
Cu2 O2 . 1.955(4)
N1 C1 . 1.298(7)
N1 C8 . 1.473(6)
N2 C12 . 1.285(7)
N2 C19 . 1.478(7)
O1 C3 . 1.317(7)
O2 C9 . 1.413(6)
O3 C10 . 1.425(7)
O3 H3 . 0.8200
O4 C11 . 1.398(7)
O4 H4 . 0.8200
O5 C14 . 1.328(6)
O6 C20 . 1.414(6)
O6 Cu2 2 1.945(4)
O7 C21 . 1.408(7)
O7 H7 . 0.8200
O8 C22 . 1.403(7)
O8 H8 . 0.8200
O9 H25 . 0.8200
O9 H26 . 0.8215
C1 C2 . 1.436(8)
C1 H1 . 0.9300
C2 C7 . 1.402(8)
C2 C3 . 1.427(8)
C3 C4 . 1.422(8)
C4 C5 . 1.371(10)
C4 H4A . 0.9300
C5 C6 . 1.383(10)
C5 H5 . 0.9300
C6 C7 . 1.376(9)
C6 H6 . 0.9300
C7 H7A . 0.9300
C8 C10 . 1.522(7)
C8 C11 . 1.528(8)
C8 C9 . 1.549(7)
C9 H9A . 0.9700
C9 H9B . 0.9700
C10 H10A . 0.9700
C10 H10B . 0.9700
C11 H11A . 0.9700
C11 H11B . 0.9700
C12 C13 . 1.448(8)
C12 H12 . 0.9300
C13 C18 . 1.402(9)
C13 C14 . 1.417(8)
C14 C15 . 1.395(8)
C15 C16 . 1.376(9)
C15 H15 . 0.9300
C16 C17 . 1.365(10)
C16 H16 . 0.9300
C17 C18 . 1.356(10)
C17 H17 . 0.9300
C18 H18 . 0.9300
C19 C21 . 1.532(8)
C19 C20 2 1.540(7)
C19 C22 . 1.546(8)
C20 C19 2 1.540(7)
C20 H20A . 0.9700
C20 H20B . 0.9700
C21 H21A . 0.9700
C21 H21B . 0.9700
C22 H22A . 0.9700
C22 H22B . 0.9700
O11 C23 . 1.446(19)
O11 H11 . 0.8200
C23 C24 . 1.512(18)
C23 H23A . 0.9700
C23 H23B . 0.9700
C24 H24A . 0.9600
C24 H24B . 0.9600
C24 H24C . 0.9600
O11' C23' . 1.437(19)
O11' H11' . 0.8200
C23' C24' . 1.433(19)
C23' H23C . 0.9700
C23' H23D . 0.9700
C24' H24D . 0.9600
C24' H24E . 0.9600
C24' H24F . 0.9600

loop_
_geom_hbond_atom_site_label_D
_geom_hbond_atom_site_label_H
_geom_hbond_atom_site_label_A
_geom_hbond_site_symmetry_A
_geom_hbond_distance_DH
_geom_hbond_distance_HA
_geom_hbond_distance_DA
_geom_hbond_angle_DHA
O3 H3 O8 5_566 0.82 1.94 2.706(6) 155.7
O7 H7 O9 8_455 0.82 1.98 2.769(6) 161.9
O8 H8 O1 2 0.82 1.83 2.641(6) 168.3
O9 H25 O3 . 0.82 2.15 2.925(6) 158.6
O9 H26 O5 . 0.82 2.09 2.824(6) 147.9
C12 H12 O7 . 0.93 2.31 3.011(7) 132.1
